data_2234870
loop_
_publ_author_name
'Idemudia, Omoruyi G.'
'Sadimenko, Alexander P.'
'Afolayan, Anthony J.'
'Hosten, Eric C.'

_publ_section_title
;
 3-Methyl-1-phenyl-4-[(phenyl)(2-phenylhydrazin-1-yl)methylidene]-1<i>H</i>-pyrazol-5(4<i>H</i>)-one
;
_journal_coeditor_code ZJ2068
_journal_issue 5
_journal_name_full 'Acta Crystallographica Section E'
_journal_page_first o1280
_journal_page_last o1281
_journal_paper_doi 10.1107/S1600536812013463
_journal_volume 68
_journal_year 2012
_chemical_formula_iupac 'C23 H20 N4 O'
_chemical_formula_moiety 'C23 H20 N4 O'
_chemical_formula_sum 'C23 H20 N4 O'
_chemical_formula_weight 368.43
_chemical_melting_point 464
_chemical_name_common C13
_chemical_name_systematic
;
3-Methyl-1-phenyl-4-[(phenyl)(2-phenylhydrazin-1-yl)methylidene]-1<i>H</i>-
pyrazol-5(4<i>H</i>)-one
;
_space_group_crystal_system monoclinic
_space_group_IT_number 14
_space_group_name_Hall '-P 2ybc'
_space_group_name_H-M_alt 'P 1 21/c 1'
_symmetry_space_group_name_Hall '-P 2ybc'
_symmetry_space_group_name_H-M 'P 1 21/c 1'
_atom_sites_solution_hydrogens geom
_atom_sites_solution_primary direct
_atom_sites_solution_secondary difmap
_cell_angle_alpha 90
_cell_angle_beta 99.7130(10)
_cell_angle_gamma 90
_cell_formula_units_Z 4
_cell_length_a 8.6806(2)
_cell_length_b 20.4319(4)
_cell_length_c 10.6100(2)
_cell_measurement_reflns_used 200
_cell_measurement_temperature 200.(2)
_cell_measurement_theta_max 26.5764
_cell_measurement_theta_min 2.5732
_cell_volume 1854.83(7)
_computing_cell_refinement 'SAINT (Bruker, 2010)'
_computing_data_collection 'APEX2 (Bruker, 2010)'
_computing_data_reduction 'SAINT (Bruker, 2010)'
_computing_molecular_graphics 'ORTEP-3 (Farrugia,1997) and <i>Mercury</i> (Macrae <i>et al.</i>, 2008)'
_computing_publication_material 'PLATON (Spek, 2009) and publCIF (Westrip, 2010)'
_computing_structure_refinement
;SHELXL97 (Sheldrick, 2008) and <i>ShelXle</i>
(H\"ubschle et al., 2011)
;
_computing_structure_solution 'SHELXS97 (Sheldrick, 2008)'
_diffrn_ambient_temperature 200.(2)
_diffrn_detector_area_resol_mean 8.3333
_diffrn_measured_fraction_theta_full 0.997
_diffrn_measured_fraction_theta_max 0.997
_diffrn_measurement_device_type 'Bruker APEXII CCD'
_diffrn_measurement_method '\f and \w scans'
_diffrn_radiation_monochromator graphite
_diffrn_radiation_type MoK\a
_diffrn_radiation_wavelength 0.71073
_diffrn_reflns_av_R_equivalents 0.0139
_diffrn_reflns_av_sigmaI/netI 0.0124
_diffrn_reflns_limit_h_max 11
_diffrn_reflns_limit_h_min -11
_diffrn_reflns_limit_k_max 26
_diffrn_reflns_limit_k_min -27
_diffrn_reflns_limit_l_max 14
_diffrn_reflns_limit_l_min -14
_diffrn_reflns_number 17965
_diffrn_reflns_theta_full 28.33
_diffrn_reflns_theta_max 28.33
_diffrn_reflns_theta_min 2.38
_exptl_absorpt_coefficient_mu 0.084
_exptl_absorpt_correction_T_max 0.98
_exptl_absorpt_correction_T_min 0.87
_exptl_absorpt_correction_type numerical
_exptl_absorpt_process_details '(SADABS; Bruker, 2010)'
_exptl_crystal_colour yellow
_exptl_crystal_density_diffrn 1.319
_exptl_crystal_density_method 'not measured'
_exptl_crystal_description block
_exptl_crystal_F_000 776
_exptl_crystal_size_max 0.590
_exptl_crystal_size_mid 0.400
_exptl_crystal_size_min 0.220
_refine_diff_density_max 0.272
_refine_diff_density_min -0.173
_refine_ls_extinction_method none
_refine_ls_goodness_of_fit_ref 1.042
_refine_ls_hydrogen_treatment mixed
_refine_ls_matrix_type full
_refine_ls_number_parameters 262
_refine_ls_number_reflns 4607
_refine_ls_number_restraints 0
_refine_ls_restrained_S_all 1.042
_refine_ls_R_factor_all 0.0476
_refine_ls_R_factor_gt 0.0391
_refine_ls_shift/su_max 0.000
_refine_ls_shift/su_mean 0.000
_refine_ls_structure_factor_coef Fsqd
_refine_ls_weighting_details 'calc w=1/[\s^2^(Fo^2^)+(0.0506P)^2^+0.4920P] where P=(Fo^2^+2Fc^2^)/3'
_refine_ls_weighting_scheme calc
_refine_ls_wR_factor_gt 0.0998
_refine_ls_wR_factor_ref 0.1079
_reflns_number_gt 3891
_reflns_number_total 4607
_reflns_threshold_expression I>2sigma(I)
_cod_data_source_file zj2068.cif
_cod_data_source_block I
_cod_database_code 2234870
_cod_database_fobs_code 2234870

loop_
_space_group_symop_operation_xyz
'x, y, z'
'-x, y+1/2, -z+1/2'
'-x, -y, -z'
'x, -y-1/2, z-1/2'

loop_
_atom_site_type_symbol
_atom_site_label
_atom_site_fract_x
_atom_site_fract_y
_atom_site_fract_z
_atom_site_U_iso_or_equiv
_atom_site_adp_type
_atom_site_calc_flag
_atom_site_refinement_flags
_atom_site_occupancy
O O1 0.37112(10) -0.06816(4) 0.56481(8) 0.0415(2) Uani d . 1
N N1 0.19594(11) -0.06784(5) 0.37026(8) 0.0317(2) Uani d . 1
N N2 0.08885(10) -0.02411(5) 0.30147(9) 0.0326(2) Uani d . 1
N N3 0.35993(12) 0.04986(5) 0.68161(8) 0.0351(2) Uani d . 1
H H3 0.3866(18) 0.0073(8) 0.6855(14) 0.049(4) Uiso d . 1
N N4 0.42974(12) 0.09280(5) 0.77706(8) 0.0333(2) Uani d . 1
H H4 0.529(2) 0.0996(8) 0.7705(16) 0.055(4) Uiso d . 1
C C1 0.27317(13) -0.04046(6) 0.48275(9) 0.0314(2) Uani d . 1
C C2 0.21562(12) 0.02578(5) 0.48023(9) 0.0301(2) Uani d . 1
C C3 0.10127(12) 0.03072(5) 0.36586(10) 0.0308(2) Uani d . 1
C C4 -0.00114(14) 0.08688(6) 0.31689(12) 0.0410(3) Uani d . 1
H H4A 0.0612 0.1205 0.2829 0.062 Uiso calc R 1
H H4B -0.048 0.1054 0.3868 0.062 Uiso calc R 1
H H4C -0.084 0.0717 0.2488 0.062 Uiso calc R 1
C C5 0.27016(12) 0.07110(5) 0.57521(9) 0.0295(2) Uani d . 1
C C11 0.22094(13) -0.12928(5) 0.31617(10) 0.0318(2) Uani d . 1
C C12 0.31193(16) -0.17665(6) 0.38711(12) 0.0422(3) Uani d . 1
H H12 0.356 -0.1683 0.4738 0.051 Uiso calc R 1
C C13 0.33855(19) -0.23605(7) 0.33154(14) 0.0521(3) Uani d . 1
H H13 0.4021 -0.268 0.3802 0.063 Uiso calc R 1
C C14 0.27385(18) -0.24925(7) 0.20636(14) 0.0516(3) Uani d . 1
H H14 0.291 -0.2903 0.1692 0.062 Uiso calc R 1
C C15 0.18389(16) -0.20201(7) 0.13574(12) 0.0477(3) Uani d . 1
H H15 0.1397 -0.2108 0.0493 0.057 Uiso calc R 1
C C16 0.15679(14) -0.14194(6) 0.18873(11) 0.0390(3) Uani d . 1
H H16 0.0953 -0.1097 0.1389 0.047 Uiso calc R 1
C C21 0.23894(12) 0.14208(5) 0.56126(10) 0.0316(2) Uani d . 1
C C22 0.29871(15) 0.17609(6) 0.46630(11) 0.0410(3) Uani d . 1
H H22 0.3529 0.1533 0.4092 0.049 Uiso calc R 1
C C23 0.27886(18) 0.24303(7) 0.45546(14) 0.0526(4) Uani d . 1
H H23 0.3216 0.2665 0.3922 0.063 Uiso calc R 1
C C24 0.19696(19) 0.27574(7) 0.53651(15) 0.0575(4) Uani d . 1
H H24 0.1834 0.3218 0.5289 0.069 Uiso calc R 1
C C25 0.13434(18) 0.24193(7) 0.62892(15) 0.0534(4) Uani d . 1
H H25 0.0757 0.2647 0.683 0.064 Uiso calc R 1
C C26 0.15687(14) 0.17513(6) 0.64279(12) 0.0401(3) Uani d . 1
H H26 0.1164 0.1521 0.7078 0.048 Uiso calc R 1
C C31 0.40268(12) 0.07932(5) 0.90166(9) 0.0275(2) Uani d . 1
C C32 0.51420(13) 0.09944(5) 1.00413(10) 0.0314(2) Uani d . 1
H H32 0.6078 0.1197 0.989 0.038 Uiso calc R 1
C C33 0.48897(14) 0.08995(6) 1.12813(10) 0.0348(2) Uani d . 1
H H33 0.5649 0.1043 1.1978 0.042 Uiso calc R 1
C C34 0.35439(14) 0.05974(6) 1.15146(10) 0.0364(2) Uani d . 1
H H34 0.3384 0.0525 1.2368 0.044 Uiso calc R 1
C C35 0.24276(13) 0.04011(6) 1.04931(11) 0.0359(2) Uani d . 1
H H35 0.1497 0.0196 1.0651 0.043 Uiso calc R 1
C C36 0.26506(13) 0.05003(5) 0.92422(10) 0.0314(2) Uani d . 1
H H36 0.1873 0.037 0.8547 0.038 Uiso calc R 1

loop_
_atom_site_aniso_label
_atom_site_aniso_U_11
_atom_site_aniso_U_22
_atom_site_aniso_U_33
_atom_site_aniso_U_12
_atom_site_aniso_U_13
_atom_site_aniso_U_23
O1 0.0531(5) 0.0408(5) 0.0266(4) 0.0052(4) -0.0043(3) -0.0013(3)
N1 0.0352(5) 0.0358(5) 0.0233(4) -0.0036(4) 0.0026(3) -0.0006(3)
N2 0.0315(4) 0.0386(5) 0.0269(4) -0.0043(4) 0.0028(3) 0.0017(4)
N3 0.0482(6) 0.0343(5) 0.0215(4) -0.0007(4) 0.0023(4) -0.0021(4)
N4 0.0386(5) 0.0394(5) 0.0217(4) -0.0079(4) 0.0048(4) -0.0014(4)
C1 0.0365(5) 0.0374(6) 0.0207(4) -0.0040(4) 0.0056(4) -0.0008(4)
C2 0.0332(5) 0.0359(5) 0.0218(5) -0.0031(4) 0.0068(4) 0.0012(4)
C3 0.0295(5) 0.0375(6) 0.0261(5) -0.0053(4) 0.0069(4) 0.0019(4)
C4 0.0387(6) 0.0424(6) 0.0394(6) 0.0009(5) -0.0008(5) 0.0016(5)
C5 0.0316(5) 0.0359(5) 0.0224(4) -0.0033(4) 0.0089(4) 0.0011(4)
C11 0.0338(5) 0.0360(5) 0.0268(5) -0.0089(4) 0.0091(4) -0.0031(4)
C12 0.0570(7) 0.0376(6) 0.0313(6) -0.0038(5) 0.0048(5) -0.0010(5)
C13 0.0703(9) 0.0385(7) 0.0465(7) 0.0016(6) 0.0069(7) -0.0017(6)
C14 0.0616(8) 0.0440(7) 0.0502(8) -0.0049(6) 0.0126(6) -0.0145(6)
C15 0.0476(7) 0.0586(8) 0.0366(6) -0.0082(6) 0.0065(5) -0.0175(6)
C16 0.0371(6) 0.0493(7) 0.0304(5) -0.0048(5) 0.0051(4) -0.0060(5)
C21 0.0338(5) 0.0342(5) 0.0258(5) -0.0055(4) 0.0022(4) -0.0003(4)
C22 0.0480(7) 0.0428(7) 0.0318(6) -0.0101(5) 0.0057(5) 0.0034(5)
C23 0.0622(9) 0.0438(7) 0.0465(7) -0.0173(6) -0.0060(6) 0.0118(6)
C24 0.0667(9) 0.0340(6) 0.0615(9) -0.0028(6) -0.0189(7) 0.0021(6)
C25 0.0573(8) 0.0465(7) 0.0519(8) 0.0131(6) -0.0036(6) -0.0093(6)
C26 0.0403(6) 0.0444(7) 0.0355(6) 0.0027(5) 0.0060(5) -0.0009(5)
C31 0.0333(5) 0.0267(5) 0.0226(4) 0.0014(4) 0.0050(4) 0.0004(4)
C32 0.0326(5) 0.0336(5) 0.0276(5) -0.0032(4) 0.0040(4) -0.0001(4)
C33 0.0404(6) 0.0378(6) 0.0246(5) 0.0008(4) 0.0006(4) -0.0015(4)
C34 0.0463(6) 0.0387(6) 0.0258(5) 0.0029(5) 0.0110(4) 0.0029(4)
C35 0.0374(6) 0.0359(6) 0.0367(6) -0.0030(4) 0.0132(4) 0.0021(4)
C36 0.0334(5) 0.0309(5) 0.0293(5) -0.0029(4) 0.0030(4) -0.0019(4)

loop_
_atom_type_symbol
_atom_type_description
_atom_type_scat_dispersion_real
_atom_type_scat_dispersion_imag
_atom_type_scat_source
C C 0.0033 0.0016 'International Tables Vol C Tables 4.2.6.8 and 6.1.1.4'
H H 0.0000 0.0000 'International Tables Vol C Tables 4.2.6.8 and 6.1.1.4'
N N 0.0061 0.0033 'International Tables Vol C Tables 4.2.6.8 and 6.1.1.4'
O O 0.0106 0.0060 'International Tables Vol C Tables 4.2.6.8 and 6.1.1.4'

loop_
_geom_angle_atom_site_label_1
_geom_angle_atom_site_label_2
_geom_angle_atom_site_label_3
_geom_angle
C1 N1 N2 111.93(9)
C1 N1 C11 128.62(9)
N2 N1 C11 119.25(9)
C3 N2 N1 106.56(9)
C5 N3 N4 121.98(10)
C5 N3 H3 117.6(10)
N4 N3 H3 119.8(10)
N3 N4 C31 115.89(9)
N3 N4 H4 110.4(11)
C31 N4 H4 115.0(11)
O1 C1 N1 126.39(11)
O1 C1 C2 129.28(10)
N1 C1 C2 104.33(9)
C5 C2 C3 131.87(10)
C5 C2 C1 122.48(10)
C3 C2 C1 105.65(9)
N2 C3 C2 111.45(10)
N2 C3 C4 119.07(10)
C2 C3 C4 129.46(10)
C3 C4 H4A 109.5
C3 C4 H4B 109.5
H4A C4 H4B 109.5
C3 C4 H4C 109.5
H4A C4 H4C 109.5
H4B C4 H4C 109.5
N3 C5 C2 118.43(10)
N3 C5 C21 118.41(9)
C2 C5 C21 123.10(9)
C12 C11 C16 119.55(11)
C12 C11 N1 120.79(10)
C16 C11 N1 119.64(10)
C13 C12 C11 120.03(12)
C13 C12 H12 120.0
C11 C12 H12 120.0
C14 C13 C12 120.75(14)
C14 C13 H13 119.6
C12 C13 H13 119.6
C13 C14 C15 119.17(13)
C13 C14 H14 120.4
C15 C14 H14 120.4
C14 C15 C16 121.20(12)
C14 C15 H15 119.4
C16 C15 H15 119.4
C15 C16 C11 119.29(12)
C15 C16 H16 120.4
C11 C16 H16 120.4
C26 C21 C22 120.10(11)
C26 C21 C5 121.36(10)
C22 C21 C5 118.50(10)
C23 C22 C21 119.83(13)
C23 C22 H22 120.1
C21 C22 H22 120.1
C24 C23 C22 119.92(13)
C24 C23 H23 120.0
C22 C23 H23 120.0
C23 C24 C25 120.39(13)
C23 C24 H24 119.8
C25 C24 H24 119.8
C26 C25 C24 120.19(14)
C26 C25 H25 119.9
C24 C25 H25 119.9
C25 C26 C21 119.52(13)
C25 C26 H26 120.2
C21 C26 H26 120.2
C32 C31 C36 119.81(9)
C32 C31 N4 118.15(9)
C36 C31 N4 121.94(9)
C33 C32 C31 120.08(10)
C33 C32 H32 120.0
C31 C32 H32 120.0
C34 C33 C32 120.52(10)
C34 C33 H33 119.7
C32 C33 H33 119.7
C33 C34 C35 119.38(10)
C33 C34 H34 120.3
C35 C34 H34 120.3
C34 C35 C36 120.91(10)
C34 C35 H35 119.5
C36 C35 H35 119.5
C35 C36 C31 119.28(10)
C35 C36 H36 120.4
C31 C36 H36 120.4

loop_
_geom_bond_atom_site_label_1
_geom_bond_atom_site_label_2
_geom_bond_distance
O1 C1 1.2456(13)
N1 C1 1.3844(13)
N1 N2 1.4021(13)
N1 C11 1.4123(14)
N2 C3 1.3072(14)
N3 C5 1.3316(14)
N3 N4 1.3983(13)
N3 H3 0.899(16)
N4 C31 1.4084(13)
N4 H4 0.887(17)
C1 C2 1.4414(16)
C2 C5 1.3915(15)
C2 C3 1.4358(14)
C3 C4 1.4903(16)
C4 H4A 0.98
C4 H4B 0.98
C4 H4C 0.98
C5 C21 1.4782(15)
C11 C12 1.3880(17)
C11 C16 1.3968(15)
C12 C13 1.3856(19)
C12 H12 0.95
C13 C14 1.379(2)
C13 H13 0.95
C14 C15 1.380(2)
C14 H14 0.95
C15 C16 1.3865(18)
C15 H15 0.95
C16 H16 0.95
C21 C26 1.3856(16)
C21 C22 1.3941(15)
C22 C23 1.381(2)
C22 H22 0.95
C23 C24 1.378(2)
C23 H23 0.95
C24 C25 1.383(2)
C24 H24 0.95
C25 C26 1.3832(19)
C25 H25 0.95
C26 H26 0.95
C31 C32 1.3903(14)
C31 C36 1.3925(15)
C32 C33 1.3834(15)
C32 H32 0.95
C33 C34 1.3801(17)
C33 H33 0.95
C34 C35 1.3858(16)
C34 H34 0.95
C35 C36 1.3881(15)
C35 H35 0.95
C36 H36 0.95

loop_
_geom_hbond_atom_site_label_D
_geom_hbond_atom_site_label_H
_geom_hbond_atom_site_label_A
_geom_hbond_site_symmetry_A
_geom_hbond_distance_DH
_geom_hbond_distance_HA
_geom_hbond_distance_DA
_geom_hbond_angle_DHA
_geom_hbond_publ_flag
N3 H3 O1 . 0.899(16) 1.994(16) 2.7204(13) 136.9(13) ?
C12 H12 O1 . 0.95 2.26 2.8993(15) 124.1 ?
C16 H16 N2 . 0.95 2.46 2.7950(16) 100.3 ?
C33 H33 O1 3_657 0.95 2.59 3.3094(13) 132.4 ?
N4 H4 Cg2 3_656 0.887(18) 2.728(17) 3.5021(12) 146.6(14) y

loop_
_geom_torsion_atom_site_label_1
_geom_torsion_atom_site_label_2
_geom_torsion_atom_site_label_3
_geom_torsion_atom_site_label_4
_geom_torsion
C1 N1 N2 C3 2.24(12)
C11 N1 N2 C3 -173.08(9)
C5 N3 N4 C31 127.25(11)
N2 N1 C1 O1 177.77(10)
C11 N1 C1 O1 -7.46(18)
N2 N1 C1 C2 -2.98(11)
C11 N1 C1 C2 171.79(10)
O1 C1 C2 C5 2.00(18)
N1 C1 C2 C5 -177.23(9)
O1 C1 C2 C3 -178.25(11)
N1 C1 C2 C3 2.53(11)
N1 N2 C3 C2 -0.47(11)
N1 N2 C3 C4 -179.01(9)
C5 C2 C3 N2 178.40(10)
C1 C2 C3 N2 -1.33(11)
C5 C2 C3 C4 -3.25(19)
C1 C2 C3 C4 177.03(11)
N4 N3 C5 C2 174.74(10)
N4 N3 C5 C21 -2.61(15)
C3 C2 C5 N3 169.52(11)
C1 C2 C5 N3 -10.79(15)
C3 C2 C5 C21 -13.26(17)
C1 C2 C5 C21 166.43(10)
C1 N1 C11 C12 13.08(17)
N2 N1 C11 C12 -172.48(10)
C1 N1 C11 C16 -165.22(11)
N2 N1 C11 C16 9.22(15)
C16 C11 C12 C13 -0.05(19)
N1 C11 C12 C13 -178.35(12)
C11 C12 C13 C14 -0.9(2)
C12 C13 C14 C15 1.1(2)
C13 C14 C15 C16 -0.5(2)
C14 C15 C16 C11 -0.44(19)
C12 C11 C16 C15 0.69(17)
N1 C11 C16 C15 179.00(10)
N3 C5 C21 C26 -64.01(14)
C2 C5 C21 C26 118.77(12)
N3 C5 C21 C22 113.82(12)
C2 C5 C21 C22 -63.40(14)
C26 C21 C22 C23 1.41(18)
C5 C21 C22 C23 -176.45(11)
C21 C22 C23 C24 -1.53(19)
C22 C23 C24 C25 0.0(2)
C23 C24 C25 C26 1.6(2)
C24 C25 C26 C21 -1.7(2)
C22 C21 C26 C25 0.22(18)
C5 C21 C26 C25 178.02(11)
N3 N4 C31 C32 152.77(10)
N3 N4 C31 C36 -30.79(15)
C36 C31 C32 C33 0.46(16)
N4 C31 C32 C33 176.98(10)
C31 C32 C33 C34 0.88(17)
C32 C33 C34 C35 -1.32(18)
C33 C34 C35 C36 0.44(18)
C34 C35 C36 C31 0.89(17)
C32 C31 C36 C35 -1.33(16)
N4 C31 C36 C35 -177.71(10)
